data_2208640
loop_
_publ_author_name
'Zhang, Hui'
'Wu, Yanmei'
'Fang, Liang'

_publ_section_title
;
 Diimidazolium aquapentakis(nitrato)neodymate(III)
;
_journal_coeditor_code JH2003
_journal_issue 4
_journal_name_full 'Acta Crystallographica Section E'
_journal_page_first m854
_journal_page_last m856
_journal_paper_doi 10.1107/S1600536806010373
_journal_volume 62
_journal_year 2006
_chemical_formula_iupac '[(C3 H5 N2)2 Nd (N O3)5 (H2 O)]'
_chemical_formula_moiety 'H2 N5 Nd O16, 2(C3 H5 N2)'
_chemical_formula_sum 'C6 H12 N9 Nd O16'
_chemical_formula_weight 610.49
_chemical_name_systematic
;
Diimidazolium Neodymium Pentakis(nitrate(V)) Hydrate
;
_space_group_IT_number 2
_symmetry_cell_setting triclinic
_symmetry_space_group_name_Hall '-P 1'
_symmetry_space_group_name_H-M 'P -1'
_atom_sites_solution_hydrogens geom
_atom_sites_solution_primary direct
_atom_sites_solution_secondary difmap
_cell_angle_alpha 89.37(3)
_cell_angle_beta 89.49(3)
_cell_angle_gamma 63.12(3)
_cell_formula_units_Z 2
_cell_length_a 7.3817(15)
_cell_length_b 7.8831(16)
_cell_length_c 18.073(4)
_cell_measurement_reflns_used 4652
_cell_measurement_temperature 293(2)
_cell_measurement_theta_max 28.31
_cell_measurement_theta_min 1.13
_cell_volume 938.0(4)
_computing_cell_refinement 'SAINT (Bruker, 1998)'
_computing_data_collection 'SMART (Bruker, 1998)'
_computing_data_reduction 'SAINT (Bruker, 1998)'
_computing_molecular_graphics
;ORTEP-III (Farrugia, 1997) and
DIAMOND (Brandenburg & Berndt, 1999)
;
_computing_publication_material 'SHELXTL (Bruker, 1997)'
_computing_structure_refinement 'SHELXTL (Bruker, 1997)'
_computing_structure_solution 'SHELXTL (Bruker, 1997)'
_diffrn_ambient_temperature 293(2)
_diffrn_measured_fraction_theta_full 0.996
_diffrn_measured_fraction_theta_max 0.996
_diffrn_measurement_device_type 'Bruker AXS Apex CCD diffractometer'
_diffrn_measurement_method '\w scan'
_diffrn_radiation_monochromator graphite
_diffrn_radiation_source 'fine-focus sealed tube'
_diffrn_radiation_type MoK\a
_diffrn_radiation_wavelength 0.71073
_diffrn_reflns_av_R_equivalents 0.0257
_diffrn_reflns_av_sigmaI/netI 0.0265
_diffrn_reflns_limit_h_max 9
_diffrn_reflns_limit_h_min -9
_diffrn_reflns_limit_k_max 10
_diffrn_reflns_limit_k_min -10
_diffrn_reflns_limit_l_max 24
_diffrn_reflns_limit_l_min -24
_diffrn_reflns_number 12985
_diffrn_reflns_theta_full 28.31
_diffrn_reflns_theta_max 28.31
_diffrn_reflns_theta_min 1.13
_diffrn_standards_number 0
_exptl_absorpt_coefficient_mu 2.873
_exptl_absorpt_correction_T_max 0.65
_exptl_absorpt_correction_T_min 0.56
_exptl_absorpt_correction_type multi-scan
_exptl_absorpt_process_details '(SADABS in SAINT; Bruker, 1998)'
_exptl_crystal_colour pink
_exptl_crystal_density_diffrn 2.162
_exptl_crystal_density_method 'not measured'
_exptl_crystal_description block
_exptl_crystal_F_000 598
_exptl_crystal_size_max 0.20
_exptl_crystal_size_mid 0.18
_exptl_crystal_size_min 0.15
_refine_diff_density_max 0.545
_refine_diff_density_min -0.463
_refine_ls_extinction_coef 0.0174(5)
_refine_ls_extinction_expression Fc^*^=kFc[1+0.001xFc^2^\l^3^/sin(2\q)]^-1/4^
_refine_ls_extinction_method SHELXL
_refine_ls_goodness_of_fit_ref 1.046
_refine_ls_hydrogen_treatment mixed
_refine_ls_matrix_type full
_refine_ls_number_parameters 298
_refine_ls_number_reflns 4652
_refine_ls_number_restraints 0
_refine_ls_restrained_S_all 1.046
_refine_ls_R_factor_all 0.0173
_refine_ls_R_factor_gt 0.0166
_refine_ls_shift/su_max 0.003
_refine_ls_shift/su_mean 0.000
_refine_ls_structure_factor_coef Fsqd
_refine_ls_weighting_details 'calc w=1/[\s^2^(Fo^2^)+(0.0177P)^2^+0.3143P] where P=(Fo^2^+2Fc^2^)/3'
_refine_ls_weighting_scheme calc
_refine_ls_wR_factor_gt 0.0417
_refine_ls_wR_factor_ref 0.0420
_reflns_number_gt 4530
_reflns_number_total 4652
_reflns_threshold_expression I>2\s(I)
_cod_data_source_file jh2003.cif
_cod_data_source_block I
_cod_original_sg_symbol_Hall '-P 1 '
_cod_database_code 2208640
_cod_database_fobs_code 2208640

loop_
_symmetry_equiv_pos_as_xyz
'x, y, z'
'-x, -y, -z'

loop_
_atom_site_type_symbol
_atom_site_label
_atom_site_fract_x
_atom_site_fract_y
_atom_site_fract_z
_atom_site_U_iso_or_equiv
_atom_site_adp_type
_atom_site_calc_flag
_atom_site_refinement_flags
_atom_site_occupancy
Nd Nd1 0.477860(12) 1.002765(11) 0.248957(4) 0.01891(4) Uani d . 1
O O1 0.6326(2) 1.14471(19) 0.15480(7) 0.0277(3) Uani d . 1
O O2 0.7173(2) 1.16715(19) 0.26625(7) 0.0276(3) Uani d . 1
O O3 0.5697(2) 0.80664(19) 0.12951(7) 0.0274(3) Uani d . 1
O O4 0.2969(2) 1.07185(18) 0.11996(7) 0.0287(3) Uani d . 1
O O5 0.74319(19) 0.85031(17) 0.35118(7) 0.0256(3) Uani d . 1
O O6 0.85675(19) 0.75881(19) 0.24099(7) 0.0259(3) Uani d . 1
O O7 0.3958(2) 1.21289(19) 0.36785(8) 0.0279(3) Uani d . 1
O O8 0.2980(3) 0.9942(2) 0.36881(8) 0.0387(3) Uani d . 1
O O9 0.5429(2) 0.66103(18) 0.27963(7) 0.0291(3) Uani d . 1
O O10 0.2528(2) 0.83721(19) 0.22935(8) 0.0285(3) Uani d . 1
O O11 0.8358(2) 1.2693(2) 0.17505(8) 0.0379(3) Uani d . 1
O O12 0.3929(2) 0.8743(2) 0.02826(8) 0.0396(3) Uani d . 1
O O13 1.0380(2) 0.6089(2) 0.33600(8) 0.0405(4) Uani d . 1
O O14 0.2445(3) 1.1724(3) 0.46481(9) 0.0571(5) Uani d . 1
O O15 0.3675(2) 0.53176(19) 0.23114(9) 0.0364(3) Uani d . 1
O O16 0.1573(2) 1.2929(2) 0.24178(9) 0.0365(3) Uani d . 1
N N1 0.7317(2) 1.1955(2) 0.19868(8) 0.0230(3) Uani d . 1
N N2 0.4196(2) 0.9160(2) 0.09039(8) 0.0249(3) Uani d . 1
N N3 0.8838(2) 0.7378(2) 0.30978(8) 0.0239(3) Uani d . 1
N N4 0.3111(3) 1.1278(2) 0.40232(9) 0.0311(3) Uani d . 1
N N5 0.3866(2) 0.6724(2) 0.24690(8) 0.0245(3) Uani d . 1
N N6 0.9749(3) 0.2666(2) 1.01246(9) 0.0297(3) Uani d . 1
H H6 1.0410 0.2056 1.0509 0.036 Uiso calc R 1
N N7 0.8879(3) 0.3409(3) 0.90047(9) 0.0368(4) Uani d . 1
H H7 0.8875 0.3367 0.8529 0.044 Uiso calc R 1
N N8 0.7331(3) 0.3535(3) 0.40304(10) 0.0405(4) Uani d . 1
H H8 0.7174 0.3553 0.3559 0.049 Uiso calc R 1
N N9 0.7574(3) 0.4412(3) 0.51215(11) 0.0446(5) Uani d . 1
H H9 0.7619 0.5076 0.5489 0.054 Uiso calc R 1
C C1 1.0245(3) 0.2116(3) 0.94368(11) 0.0323(4) Uani d . 1
H H1 1.1360 0.1012 0.9283 0.039 Uiso calc R 1
C C2 0.8017(3) 0.4359(3) 1.01335(12) 0.0324(4) Uani d . 1
H H2 0.7350 0.5051 1.0550 0.039 Uiso calc R 1
C C3 0.7468(3) 0.4829(3) 0.94256(13) 0.0352(4) Uani d . 1
H H3 0.6348 0.5908 0.9255 0.042 Uiso calc R 1
C C4 0.7269(4) 0.4968(3) 0.44279(13) 0.0394(5) Uani d . 1
H H4 0.7049 0.6154 0.4246 0.047 Uiso calc R 1
C C5 0.7677(3) 0.2053(3) 0.44806(14) 0.0421(5) Uani d . 1
H H5 0.7800 0.0875 0.4339 0.050 Uiso calc R 1
C C6 0.7811(4) 0.2575(3) 0.51593(12) 0.0417(5) Uani d . 1
H H6A 0.8026 0.1840 0.5586 0.050 Uiso calc R 1
H H1W 0.130(4) 1.386(4) 0.2669(15) 0.051(8) Uiso d . 1
H H2W 0.060(5) 1.293(4) 0.2236(15) 0.049(8) Uiso d . 1

loop_
_atom_site_aniso_label
_atom_site_aniso_U_11
_atom_site_aniso_U_22
_atom_site_aniso_U_33
_atom_site_aniso_U_12
_atom_site_aniso_U_13
_atom_site_aniso_U_23
Nd1 0.01917(6) 0.01735(6) 0.01804(6) -0.00632(4) -0.00079(3) -0.00130(3)
O1 0.0334(7) 0.0330(7) 0.0207(6) -0.0184(6) -0.0038(5) -0.0009(5)
O2 0.0380(7) 0.0281(7) 0.0179(6) -0.0160(6) -0.0017(5) 0.0002(5)
O3 0.0253(6) 0.0264(6) 0.0240(6) -0.0058(5) -0.0038(5) -0.0026(5)
O4 0.0281(6) 0.0259(6) 0.0250(6) -0.0060(5) -0.0042(5) -0.0013(5)
O5 0.0278(6) 0.0224(6) 0.0205(6) -0.0059(5) 0.0004(5) -0.0035(5)
O6 0.0236(6) 0.0305(7) 0.0185(6) -0.0079(5) -0.0011(5) -0.0028(5)
O7 0.0288(6) 0.0276(7) 0.0291(7) -0.0141(5) -0.0002(5) -0.0019(5)
O8 0.0549(9) 0.0365(8) 0.0346(8) -0.0292(7) 0.0167(7) -0.0144(6)
O9 0.0298(7) 0.0270(6) 0.0311(7) -0.0132(5) -0.0095(5) 0.0028(5)
O10 0.0250(6) 0.0237(6) 0.0350(7) -0.0093(5) -0.0037(5) 0.0005(5)
O11 0.0398(8) 0.0554(9) 0.0318(7) -0.0334(7) -0.0018(6) 0.0058(6)
O12 0.0490(9) 0.0416(8) 0.0242(7) -0.0165(7) -0.0097(6) -0.0064(6)
O13 0.0309(7) 0.0368(8) 0.0320(7) 0.0042(6) -0.0105(6) -0.0004(6)
O14 0.0817(14) 0.0691(12) 0.0367(9) -0.0483(11) 0.0307(9) -0.0279(8)
O15 0.0386(8) 0.0267(7) 0.0496(9) -0.0198(6) -0.0036(6) -0.0030(6)
O16 0.0249(7) 0.0257(7) 0.0503(9) -0.0035(6) -0.0105(6) -0.0142(6)
N1 0.0220(7) 0.0240(7) 0.0214(7) -0.0089(6) -0.0010(5) -0.0001(5)
N2 0.0266(7) 0.0266(7) 0.0221(7) -0.0126(6) -0.0020(6) -0.0013(6)
N3 0.0235(7) 0.0223(7) 0.0219(7) -0.0069(6) -0.0025(5) -0.0025(5)
N4 0.0336(8) 0.0311(8) 0.0292(8) -0.0152(7) 0.0076(6) -0.0084(6)
N5 0.0260(7) 0.0239(7) 0.0246(7) -0.0121(6) 0.0005(6) -0.0009(6)
N6 0.0319(8) 0.0298(8) 0.0250(8) -0.0117(7) -0.0050(6) 0.0017(6)
N7 0.0408(10) 0.0500(11) 0.0215(8) -0.0222(8) -0.0027(7) -0.0008(7)
N8 0.0456(11) 0.0536(11) 0.0245(8) -0.0240(9) -0.0032(7) -0.0047(8)
N9 0.0558(12) 0.0460(11) 0.0335(10) -0.0240(10) -0.0047(8) -0.0103(8)
C1 0.0282(9) 0.0346(10) 0.0316(10) -0.0118(8) 0.0025(7) -0.0064(8)
C2 0.0363(10) 0.0278(9) 0.0298(10) -0.0115(8) 0.0052(8) -0.0036(8)
C3 0.0309(10) 0.0321(10) 0.0392(11) -0.0112(8) -0.0069(8) 0.0061(8)
C4 0.0493(13) 0.0377(11) 0.0364(11) -0.0245(10) -0.0008(9) 0.0039(9)
C5 0.0357(11) 0.0301(10) 0.0611(14) -0.0152(9) -0.0036(10) -0.0060(10)
C6 0.0418(12) 0.0386(11) 0.0388(12) -0.0133(9) -0.0030(9) 0.0159(9)

loop_
_atom_type_symbol
_atom_type_description
_atom_type_scat_dispersion_real
_atom_type_scat_dispersion_imag
_atom_type_scat_source
C C 0.0033 0.0016 'International Tables Vol C Tables 4.2.6.8 and 6.1.1.4'
H H 0.0000 0.0000 'International Tables Vol C Tables 4.2.6.8 and 6.1.1.4'
N N 0.0061 0.0033 'International Tables Vol C Tables 4.2.6.8 and 6.1.1.4'
O O 0.0106 0.0060 'International Tables Vol C Tables 4.2.6.8 and 6.1.1.4'
Nd Nd -0.1943 3.0179 'International Tables Vol C Tables 4.2.6.8 and 6.1.1.4'

loop_
_geom_angle_atom_site_label_1
_geom_angle_atom_site_label_2
_geom_angle_atom_site_label_3
_geom_angle
_geom_angle_publ_flag
O16 Nd1 O8 76.83(7) ?
O16 Nd1 O1 89.53(6) yes
O8 Nd1 O1 155.32(4) ?
O16 Nd1 O10 83.83(5) yes
O8 Nd1 O10 69.35(5) ?
O1 Nd1 O10 130.20(5) ?
O16 Nd1 O5 133.46(5) ?
O8 Nd1 O5 70.97(5) ?
O1 Nd1 O5 106.36(5) ?
O10 Nd1 O5 113.75(5) ?
O16 Nd1 O9 129.50(5) ?
O8 Nd1 O9 69.55(5) ?
O1 Nd1 O9 133.30(5) ?
O10 Nd1 O9 49.74(5) yes
O5 Nd1 O9 67.60(5) ?
O16 Nd1 O3 113.61(6) ?
O8 Nd1 O3 134.16(5) ?
O1 Nd1 O3 70.14(5) ?
O10 Nd1 O3 67.85(5) ?
O5 Nd1 O3 112.93(5) ?
O9 Nd1 O3 70.71(5) ?
O16 Nd1 O6 163.65(5) ?
O8 Nd1 O6 115.34(6) ?
O1 Nd1 O6 75.08(5) ?
O10 Nd1 O6 110.22(5) ?
O5 Nd1 O6 49.48(5) yes
O9 Nd1 O6 66.70(5) ?
O3 Nd1 O6 66.68(5) ?
O16 Nd1 O7 66.49(6) yes
O8 Nd1 O7 49.10(5) yes
O1 Nd1 O7 106.64(4) ?
O10 Nd1 O7 115.29(5) ?
O5 Nd1 O7 67.06(5) ?
O9 Nd1 O7 111.90(5) ?
O3 Nd1 O7 176.72(4) ?
O6 Nd1 O7 112.21(5) ?
O16 Nd1 O4 64.70(6) yes
O8 Nd1 O4 122.42(5) ?
O1 Nd1 O4 67.07(4) ?
O10 Nd1 O4 65.55(5) ?
O5 Nd1 O4 161.69(4) ?
O9 Nd1 O4 103.73(5) ?
O3 Nd1 O4 49.02(5) yes
O6 Nd1 O4 112.60(5) ?
O7 Nd1 O4 130.74(5) ?
O16 Nd1 O2 97.30(5) ?
O8 Nd1 O2 112.05(5) ?
O1 Nd1 O2 48.73(4) yes
O10 Nd1 O2 178.35(4) ?
O5 Nd1 O2 66.31(5) ?
O9 Nd1 O2 129.63(5) ?
O3 Nd1 O2 110.55(5) yes
O6 Nd1 O2 68.49(5) ?
O7 Nd1 O2 66.32(5) ?
O4 Nd1 O2 113.83(5) ?
O16 Nd1 N5 108.21(5) ?
O8 Nd1 N5 70.72(5) ?
O1 Nd1 N5 133.72(4) ?
O10 Nd1 N5 25.07(4) ?
O5 Nd1 N5 91.97(5) ?
O9 Nd1 N5 25.13(4) ?
O3 Nd1 N5 63.58(5) ?
O6 Nd1 N5 86.81(5) ?
O7 Nd1 N5 119.64(5) ?
O4 Nd1 N5 82.21(5) ?
O2 Nd1 N5 154.07(4) ?
N1 O1 Nd1 99.08(9) ?
N1 O2 Nd1 95.24(10) ?
N2 O3 Nd1 98.64(10) ?
N2 O4 Nd1 95.98(10) ?
N3 O5 Nd1 96.43(10) ?
N3 O6 Nd1 95.63(10) ?
N4 O7 Nd1 95.24(10) ?
N4 O8 Nd1 98.89(11) ?
N5 O9 Nd1 95.50(10) ?
N5 O10 Nd1 95.80(10) ?
Nd1 O16 H1W 124(2) ?
Nd1 O16 H2W 121(2) ?
H1W O16 H2W 113(3) ?
O11 N1 O2 122.37(15) yes
O11 N1 O1 120.71(15) yes
O2 N1 O1 116.92(14) yes
O12 N2 O3 122.18(16) yes
O12 N2 O4 121.57(16) yes
O3 N2 O4 116.25(14) yes
O13 N3 O6 121.47(15) yes
O13 N3 O5 120.91(15) yes
O6 N3 O5 117.57(14) yes
O13 N3 Nd1 169.83(13) ?
O6 N3 Nd1 59.55(9) ?
O5 N3 Nd1 58.71(8) ?
O14 N4 O7 121.82(17) yes
O14 N4 O8 121.43(17) yes
O7 N4 O8 116.75(15) yes
O15 N5 O10 121.12(15) yes
O15 N5 O9 121.96(16) yes
O10 N5 O9 116.90(14) yes
O15 N5 Nd1 166.08(12) ?
O10 N5 Nd1 59.13(8) ?
O9 N5 Nd1 59.38(9) ?
C1 N6 C2 109.47(17) ?
C1 N6 H6 125.3 ?
C2 N6 H6 125.3 ?
C1 N7 C3 109.69(17) ?
C1 N7 H7 125.2 ?
C3 N7 H7 125.2 ?
C4 N8 C5 109.29(19) ?
C4 N8 H8 125.4 ?
C5 N8 H8 125.4 ?
C4 N9 C6 108.05(19) ?
C4 N9 H9 126.0 ?
C6 N9 H9 126.0 ?
N6 C1 N7 107.63(18) ?
N6 C1 H1 126.2 ?
N7 C1 H1 126.2 ?
C3 C2 N6 106.72(19) ?
C3 C2 H2 126.6 ?
N6 C2 H2 126.6 ?
C2 C3 N7 106.48(18) ?
C2 C3 H3 126.8 ?
N7 C3 H3 126.8 ?
N9 C4 N8 107.8(2) ?
N9 C4 H4 126.1 ?
N8 C4 H4 126.1 ?
C6 C5 N8 107.43(19) ?
C6 C5 H5 126.3 ?
N8 C5 H5 126.3 ?
C5 C6 N9 107.44(19) ?
C5 C6 H6A 126.3 ?
N9 C6 H6A 126.3 ?

loop_
_geom_bond_atom_site_label_1
_geom_bond_atom_site_label_2
_geom_bond_distance
_geom_bond_publ_flag
Nd1 O16 2.4397(18) yes
Nd1 O8 2.5468(16) yes
Nd1 O1 2.5560(15) yes
Nd1 O10 2.5633(14) yes
Nd1 O5 2.5652(16) yes
Nd1 O9 2.5685(14) yes
Nd1 O3 2.5709(16) yes
Nd1 O6 2.5839(17) yes
Nd1 O7 2.6221(16) yes
Nd1 O4 2.6242(15) yes
Nd1 O2 2.6442(15) yes
Nd1 N5 2.9710(16) ?
O1 N1 1.2675(19) yes
O2 N1 1.2515(19) yes
O3 N2 1.268(2) yes
O4 N2 1.271(2) yes
O5 N3 1.262(2) yes
O6 N3 1.2582(19) yes
O7 N4 1.262(2) yes
O8 N4 1.262(2) yes
O9 N5 1.267(2) yes
O10 N5 1.265(2) yes
O11 N1 1.2258(19) yes
O12 N2 1.216(2) yes
O13 N3 1.227(2) yes
O14 N4 1.218(2) yes
O15 N5 1.216(2) yes
O16 H1W 0.81(3) ?
O16 H2W 0.79(3) ?
N6 C1 1.314(3) ?
N6 C2 1.369(3) ?
N6 H6 0.8600 ?
N7 C1 1.317(3) ?
N7 C3 1.366(3) ?
N7 H7 0.8600 ?
N8 C4 1.329(3) ?
N8 C5 1.343(3) ?
N8 H8 0.8600 ?
N9 C4 1.311(3) ?
N9 C6 1.378(3) ?
N9 H9 0.8600 ?
C1 H1 0.9300 ?
C2 C3 1.342(3) ?
C2 H2 0.9300 ?
C3 H3 0.9300 ?
C4 H4 0.9300 ?
C5 C6 1.317(3) ?
C5 H5 0.9300 ?
C6 H6A 0.9300 ?

loop_
_geom_hbond_atom_site_label_D
_geom_hbond_atom_site_label_H
_geom_hbond_atom_site_label_A
_geom_hbond_site_symmetry_A
_geom_hbond_distance_DH
_geom_hbond_distance_HA
_geom_hbond_distance_DA
_geom_hbond_angle_DHA
_geom_hbond_publ_flag
O16 H2W O11 1_455 0.79(3) 1.96(3) 2.753(2) 175(3) yes
O16 H1W O13 1_465 0.81(3) 2.01(3) 2.822(2) 173(3) yes
N9 H9 O14 2_676 0.86 2.51 3.073(3) 123.7 yes
N9 H9 O7 2_676 0.86 2.49 3.274(3) 152.0 yes
N9 H9 O13 2_766 0.86 2.48 3.079(3) 127.6 yes
N8 H8 O2 1_545 0.86 2.21 2.919(2) 139.9 yes
N8 H8 O9 . 0.86 2.55 3.112(3) 123.5 yes
N7 H7 O10 2_666 0.86 2.55 3.160(2) 128.4 yes
N7 H7 O6 2_766 0.86 2.39 3.054(2) 134.7 yes
N7 H7 O15 2_666 0.86 2.28 2.921(2) 131.9 yes
N6 H6 O4 1_646 0.86 2.11 2.915(2) 155.9 yes
